data_1520332
loop_
_publ_author_name
'Platt, Andrew'
'Horton, Peter N.'
'Hursthouse, Michael B.'

_publ_section_title
;
 C36H81N3O12P3Sm
;
_journal_name_full 'Crystal Structure Report Archive'
_journal_page_first 1238
_journal_year 2009
_chemical_formula_sum 'C36 H81 N3 O12 P3 Sm'
_chemical_formula_weight 991.30
_space_group_IT_number 92
_symmetry_cell_setting tetragonal
_symmetry_space_group_name_Hall 'P 4abw 2nw'
_symmetry_space_group_name_H-M 'P 41 21 2'
_atom_sites_solution_hydrogens geom
_atom_sites_solution_primary direct
_atom_sites_solution_secondary difmap
_cell_angle_alpha 90.00
_cell_angle_beta 90.00
_cell_angle_gamma 90.00
_cell_formula_units_Z 8
_cell_length_a 15.2470(5)
_cell_length_b 15.2470(5)
_cell_length_c 43.4821(18)
_cell_measurement_reflns_used 11333
_cell_measurement_temperature 120(2)
_cell_measurement_theta_max 27.485
_cell_measurement_theta_min 2.910
_cell_volume 10108.3(6)
_computing_cell_refinement 'DENZO (Otwinowski & Minor, 1997) & COLLECT (Hooft, R.W.W., 1998)'
_computing_data_collection 'COLLECT (Hooft, R.W.W., 1998)'
_computing_data_reduction 'DENZO (Otwinowski & Minor, 1997) & COLLECT (Hooft, R.W.W., 1998)'
_computing_molecular_graphics 'ORTEP3 for Windows (Farrugia, 1997)'
_computing_publication_material 'WinGX (Farrugia, 1999)'
_computing_structure_refinement 'SHELXL-97 (Sheldrick, 2008)'
_computing_structure_solution 'SHELXS-97 (Sheldrick, 2008)'
_diffrn_ambient_temperature 120(2)
_diffrn_detector_area_resol_mean 9.091
_diffrn_measured_fraction_theta_full 0.997
_diffrn_measured_fraction_theta_max 0.997
_diffrn_measurement_device_type 'Bruker-Nonius Roper CCD camera on \k-goniostat'
_diffrn_measurement_method '\f & \w scans'
_diffrn_radiation_monochromator graphite
_diffrn_radiation_source 'Bruker-Nonius FR591 rotating anode'
_diffrn_radiation_type MoK\a
_diffrn_radiation_wavelength 0.71073
_diffrn_reflns_av_R_equivalents 0.0955
_diffrn_reflns_av_sigmaI/netI 0.0805
_diffrn_reflns_limit_h_max 18
_diffrn_reflns_limit_h_min -17
_diffrn_reflns_limit_k_max 19
_diffrn_reflns_limit_k_min -19
_diffrn_reflns_limit_l_max 56
_diffrn_reflns_limit_l_min -56
_diffrn_reflns_number 97636
_diffrn_reflns_theta_full 27.48
_diffrn_reflns_theta_max 27.48
_diffrn_reflns_theta_min 2.99
_exptl_absorpt_coefficient_mu 1.309
_exptl_absorpt_correction_T_max 0.8802
_exptl_absorpt_correction_T_min 0.8179
_exptl_absorpt_correction_type multi-scan
_exptl_absorpt_process_details 'SADABS 2007/2 (Sheldrick, G.M., 2007)'
_exptl_crystal_colour colourless
_exptl_crystal_density_diffrn 1.303
_exptl_crystal_density_method 'not measured'
_exptl_crystal_description 'Cut Block'
_exptl_crystal_F_000 4168
_exptl_crystal_size_max 0.16
_exptl_crystal_size_mid 0.13
_exptl_crystal_size_min 0.10
_refine_diff_density_max 1.879
_refine_diff_density_min -1.987
_refine_diff_density_rms 0.114
_refine_ls_abs_structure_details 'Flack H D (1983), Acta Cryst. A39, 876-881'
_refine_ls_abs_structure_Flack 0.07(3)
_refine_ls_extinction_method none
_refine_ls_goodness_of_fit_ref 1.048
_refine_ls_hydrogen_treatment constr
_refine_ls_matrix_type full
_refine_ls_number_parameters 745
_refine_ls_number_reflns 11524
_refine_ls_number_restraints 970
_refine_ls_restrained_S_all 1.048
_refine_ls_R_factor_all 0.1415
_refine_ls_R_factor_gt 0.0823
_refine_ls_shift/su_max 0.001
_refine_ls_shift/su_mean 0.000
_refine_ls_structure_factor_coef Fsqd
_refine_ls_weighting_details 'calc w=1/[\s^2^(Fo^2^)+(0.0277P)^2^+69.4738P] where P=(Fo^2^+2Fc^2^)/3'
_refine_ls_weighting_scheme calc
_refine_ls_wR_factor_gt 0.1537
_refine_ls_wR_factor_ref 0.1777
_reflns_number_gt 7298
_reflns_number_total 11524
_reflns_threshold_expression >2sigma(I)
_cod_data_source_file eCrystal-1238.cif
_cod_data_source_block 2009src1086
_cod_depositor_comments
;
Citation :
Platt, Andrew and Horton, Peter N. and Hursthouse, Michael B. (2009) 
University of Southampton, Crystal Structure Report Archive. 
(doi:10.5258/ecrystals/1238)

More at:
http://ecrystals.chem.soton.ac.uk/1238/
;
_cod_original_sg_symbol_H-M P4(1)2(1)2
_cod_database_code 1520332

loop_
_symmetry_equiv_pos_as_xyz
'x, y, z'
'-x, -y, z+1/2'
'-y+1/2, x+1/2, z+1/4'
'y+1/2, -x+1/2, z+3/4'
'-x+1/2, y+1/2, -z+1/4'
'x+1/2, -y+1/2, -z+3/4'
'y, x, -z'
'-y, -x, -z+1/2'

loop_
_atom_site_label
_atom_site_type_symbol
_atom_site_fract_x
_atom_site_fract_y
_atom_site_fract_z
_atom_site_U_iso_or_equiv
_atom_site_adp_type
_atom_site_occupancy
_atom_site_symmetry_multiplicity
_atom_site_calc_flag
_atom_site_refinement_flags
_atom_site_disorder_assembly
_atom_site_disorder_group
Sm1 Sm 0.53464(4) 0.98913(3) 0.151172(10) 0.06174(19) Uani 1 1 d . A .
C1 C 0.4562(7) 0.9367(7) 0.24200(19) 0.076(3) Uani 1 1 d DU A .
H1A H 0.4017 0.9584 0.2323 0.092 Uiso 1 1 calc R . .
H1B H 0.4739 0.8831 0.2307 0.092 Uiso 1 1 calc R . .
C2 C 0.4328(7) 0.9086(8) 0.2756(2) 0.073(3) Uani 1 1 d DU . .
H2 H 0.4407 0.9599 0.2897 0.087 Uiso 1 1 calc R . .
C3 C 0.4927(9) 0.8345(8) 0.2859(3) 0.090(4) Uani 1 1 d DU . .
H3A H 0.4704 0.8093 0.3051 0.135 Uiso 1 1 calc R . .
H3B H 0.5520 0.8574 0.2892 0.135 Uiso 1 1 calc R . .
H3C H 0.4943 0.7890 0.2700 0.135 Uiso 1 1 calc R . .
C4 C 0.3398(8) 0.8792(9) 0.2767(2) 0.088(4) Uani 1 1 d DU . .
H4A H 0.3325 0.8274 0.2636 0.131 Uiso 1 1 calc R . .
H4B H 0.3017 0.9264 0.2693 0.131 Uiso 1 1 calc R . .
H4C H 0.3240 0.8644 0.2979 0.131 Uiso 1 1 calc R . .
C5 C 0.5106(7) 1.1121(7) 0.2589(2) 0.068(3) Uani 1 1 d DU A .
H5A H 0.5266 1.0991 0.2805 0.081 Uiso 1 1 calc R . .
H5B H 0.5476 1.1618 0.2521 0.081 Uiso 1 1 calc R . .
C6 C 0.4163(7) 1.1424(8) 0.2585(2) 0.070(3) Uani 1 1 d DU . .
H6 H 0.3787 1.0911 0.2641 0.085 Uiso 1 1 calc R . .
C7 C 0.3882(9) 1.1735(9) 0.2271(2) 0.087(4) Uani 1 1 d DU . .
H7A H 0.4295 1.2180 0.2197 0.130 Uiso 1 1 calc R . .
H7B H 0.3293 1.1989 0.2284 0.130 Uiso 1 1 calc R . .
H7C H 0.3876 1.1238 0.2128 0.130 Uiso 1 1 calc R . .
C8 C 0.4015(8) 1.2131(8) 0.2823(3) 0.077(4) Uani 1 1 d DU . .
H8A H 0.4478 1.2575 0.2806 0.115 Uiso 1 1 calc R . .
H8B H 0.4030 1.1870 0.3029 0.115 Uiso 1 1 calc R . .
H8C H 0.3443 1.2406 0.2789 0.115 Uiso 1 1 calc R . .
C9 C 0.6392(6) 0.9714(8) 0.2502(2) 0.081(4) Uani 1 1 d DU A .
H9A H 0.6402 0.9790 0.2728 0.097 Uiso 1 1 calc R . .
H9B H 0.6388 0.9076 0.2460 0.097 Uiso 1 1 calc R . .
C10 C 0.7235(9) 1.0103(11) 0.2370(3) 0.114(4) Uani 1 1 d DU . .
H10 H 0.7228 1.0064 0.2140 0.137 Uiso 1 1 calc R . .
C11 C 0.7975(10) 0.9583(14) 0.2495(5) 0.181(8) Uani 1 1 d DU . .
H11A H 0.8502 0.9690 0.2371 0.271 Uiso 1 1 calc R . .
H11B H 0.7827 0.8958 0.2488 0.271 Uiso 1 1 calc R . .
H11C H 0.8085 0.9757 0.2708 0.271 Uiso 1 1 calc R . .
C12 C 0.7351(11) 1.0985(12) 0.2463(4) 0.145(7) Uani 1 1 d DU . .
H12A H 0.7543 1.1001 0.2678 0.217 Uiso 1 1 calc R . .
H12B H 0.6794 1.1301 0.2442 0.217 Uiso 1 1 calc R . .
H12C H 0.7796 1.1263 0.2333 0.217 Uiso 1 1 calc R . .
O1 O 0.5461(4) 1.0414(4) 0.20209(11) 0.0569(17) Uani 1 1 d DU A .
P1 P 0.53951(19) 1.0176(2) 0.23582(5) 0.0643(7) Uani 1 1 d DU . .
C13 C 0.2467(12) 0.8677(13) 0.1791(5) 0.092(5) Uani 0.619(8) 1 d PDU A 1
H13A H 0.2028 0.8322 0.1679 0.111 Uiso 0.619(8) 1 calc PR A 1
H13B H 0.2592 0.8354 0.1984 0.111 Uiso 0.619(8) 1 calc PR A 1
C14 C 0.1993(17) 0.9486(15) 0.1889(7) 0.128(5) Uani 0.619(8) 1 d PDU A 1
H14 H 0.1623 0.9569 0.1701 0.153 Uiso 0.619(8) 1 calc PR A 1
C15 C 0.1266(17) 0.9404(18) 0.2123(6) 0.149(9) Uani 0.619(8) 1 d PDU A 1
H15A H 0.1520 0.9297 0.2327 0.223 Uiso 0.619(8) 1 calc PR A 1
H15B H 0.0883 0.8913 0.2067 0.223 Uiso 0.619(8) 1 calc PR A 1
H15C H 0.0924 0.9948 0.2128 0.223 Uiso 0.619(8) 1 calc PR A 1
C16 C 0.2435(18) 1.0311(16) 0.1885(8) 0.139(8) Uani 0.619(8) 1 d PDU A 1
H16A H 0.2778 1.0364 0.1696 0.209 Uiso 0.619(8) 1 calc PR A 1
H16B H 0.2827 1.0350 0.2063 0.209 Uiso 0.619(8) 1 calc PR A 1
H16C H 0.2002 1.0786 0.1895 0.209 Uiso 0.619(8) 1 calc PR A 1
C17 C 0.3153(15) 0.8784(14) 0.1165(4) 0.115(6) Uani 0.619(8) 1 d PDU A 1
H17A H 0.2912 0.9386 0.1151 0.138 Uiso 0.619(8) 1 calc PR A 1
H17B H 0.3709 0.8785 0.1047 0.138 Uiso 0.619(8) 1 calc PR A 1
C18 C 0.2549(14) 0.8216(14) 0.0999(4) 0.103(5) Uani 0.619(8) 1 d PDU A 1
H18 H 0.2351 0.7772 0.1154 0.124 Uiso 0.619(8) 1 calc PR A 1
C19 C 0.1732(14) 0.8627(16) 0.0882(6) 0.100(7) Uani 0.619(8) 1 d PDU A 1
H19A H 0.1432 0.8930 0.1051 0.150 Uiso 0.619(8) 1 calc PR A 1
H19B H 0.1346 0.8172 0.0798 0.150 Uiso 0.619(8) 1 calc PR A 1
H19C H 0.1878 0.9050 0.0720 0.150 Uiso 0.619(8) 1 calc PR A 1
C20 C 0.3011(15) 0.7698(17) 0.0755(5) 0.130(9) Uani 0.619(8) 1 d PDU A 1
H20A H 0.2981 0.7072 0.0805 0.195 Uiso 0.619(8) 1 calc PR A 1
H20B H 0.3626 0.7882 0.0744 0.195 Uiso 0.619(8) 1 calc PR A 1
H20C H 0.2727 0.7802 0.0556 0.195 Uiso 0.619(8) 1 calc PR A 1
C21 C 0.3904(18) 0.7519(12) 0.1572(6) 0.173(9) Uani 0.619(8) 1 d PDU A 1
H21A H 0.3447 0.7111 0.1496 0.207 Uiso 0.619(8) 1 calc PR A 1
H21B H 0.4388 0.7507 0.1420 0.207 Uiso 0.619(8) 1 calc PR A 1
C22 C 0.4261(17) 0.7146(18) 0.1875(7) 0.177(9) Uani 0.619(8) 1 d PDU A 1
H22 H 0.4416 0.7669 0.2002 0.212 Uiso 0.619(8) 1 calc PR A 1
C23 C 0.3560(18) 0.671(2) 0.2039(7) 0.174(11) Uani 0.619(8) 1 d PDU A 1
H23A H 0.3385 0.6181 0.1927 0.260 Uiso 0.619(8) 1 calc PR A 1
H23B H 0.3056 0.7108 0.2056 0.260 Uiso 0.619(8) 1 calc PR A 1
H23C H 0.3763 0.6550 0.2245 0.260 Uiso 0.619(8) 1 calc PR A 1
C24 C 0.5005(18) 0.660(2) 0.1885(9) 0.217(14) Uani 0.619(8) 1 d PDU A 1
H24A H 0.5535 0.6956 0.1901 0.325 Uiso 0.619(8) 1 calc PR A 1
H24B H 0.5032 0.6244 0.1696 0.325 Uiso 0.619(8) 1 calc PR A 1
H24C H 0.4964 0.6207 0.2063 0.325 Uiso 0.619(8) 1 calc PR A 1
O2 O 0.4105(10) 0.9287(10) 0.1653(4) 0.051(3) Uani 0.619(8) 1 d PDU A 1
P2 P 0.3446(6) 0.8604(6) 0.15696(19) 0.067(2) Uani 0.619(8) 1 d PDU A 1
C113 C 0.225(2) 0.8777(19) 0.1866(7) 0.108(6) Uani 0.381(8) 1 d PDU A 2
H11D H 0.1794 0.8319 0.1837 0.129 Uiso 0.381(8) 1 calc PR A 2
H11E H 0.2519 0.8679 0.2069 0.129 Uiso 0.381(8) 1 calc PR A 2
C114 C 0.178(2) 0.968(2) 0.1872(8) 0.135(6) Uani 0.381(8) 1 d PDU A 2
H114 H 0.1144 0.9588 0.1915 0.162 Uiso 0.381(8) 1 calc PR A 2
C115 C 0.215(4) 1.028(3) 0.2116(9) 0.148(10) Uani 0.381(8) 1 d PDU A 2
H11F H 0.1836 1.0836 0.2114 0.223 Uiso 0.381(8) 1 calc PR A 2
H11G H 0.2775 1.0380 0.2075 0.223 Uiso 0.381(8) 1 calc PR A 2
H11H H 0.2084 0.9998 0.2318 0.223 Uiso 0.381(8) 1 calc PR A 2
C116 C 0.186(3) 1.013(3) 0.1574(8) 0.137(9) Uani 0.381(8) 1 d PDU A 2
H11I H 0.1932 1.0762 0.1608 0.206 Uiso 0.381(8) 1 calc PR A 2
H11J H 0.1338 1.0022 0.1450 0.206 Uiso 0.381(8) 1 calc PR A 2
H11K H 0.2380 0.9905 0.1465 0.206 Uiso 0.381(8) 1 calc PR A 2
C117 C 0.2565(19) 0.9128(19) 0.1238(6) 0.117(7) Uani 0.381(8) 1 d PDU A 2
H11L H 0.2494 0.9763 0.1278 0.140 Uiso 0.381(8) 1 calc PR A 2
H11M H 0.2981 0.9067 0.1064 0.140 Uiso 0.381(8) 1 calc PR A 2
C118 C 0.1695(19) 0.877(2) 0.1137(7) 0.111(6) Uani 0.381(8) 1 d PDU A 2
H118 H 0.1437 0.8428 0.1311 0.133 Uiso 0.381(8) 1 calc PR A 2
C119 C 0.106(2) 0.948(2) 0.1046(8) 0.124(12) Uani 0.381(8) 1 d PDU A 2
H11N H 0.0693 0.9635 0.1224 0.186 Uiso 0.381(8) 1 calc PR A 2
H11O H 0.0678 0.9263 0.0880 0.186 Uiso 0.381(8) 1 calc PR A 2
H11P H 0.1378 0.9996 0.0976 0.186 Uiso 0.381(8) 1 calc PR A 2
C120 C 0.185(3) 0.816(2) 0.0874(9) 0.096(9) Uani 0.381(8) 1 d PDU A 2
H12D H 0.1294 0.7872 0.0820 0.144 Uiso 0.381(8) 1 calc PR A 2
H12E H 0.2282 0.7721 0.0932 0.144 Uiso 0.381(8) 1 calc PR A 2
H12F H 0.2061 0.8497 0.0696 0.144 Uiso 0.381(8) 1 calc PR A 2
C121 C 0.328(2) 0.7533(14) 0.1461(8) 0.170(10) Uani 0.381(8) 1 d PDU A 2
H12G H 0.2722 0.7203 0.1467 0.204 Uiso 0.381(8) 1 calc PR A 2
H12H H 0.3480 0.7547 0.1244 0.204 Uiso 0.381(8) 1 calc PR A 2
C122 C 0.397(2) 0.7014(17) 0.1653(9) 0.168(9) Uani 0.381(8) 1 d PDU A 2
H122 H 0.4568 0.7255 0.1602 0.201 Uiso 0.381(8) 1 calc PR A 2
C123 C 0.378(3) 0.724(3) 0.1971(9) 0.176(11) Uani 0.381(8) 1 d PDU A 2
H12I H 0.3241 0.6940 0.2035 0.263 Uiso 0.381(8) 1 calc PR A 2
H12J H 0.3699 0.7875 0.1988 0.263 Uiso 0.381(8) 1 calc PR A 2
H12K H 0.4267 0.7055 0.2103 0.263 Uiso 0.381(8) 1 calc PR A 2
C124 C 0.400(2) 0.6093(15) 0.1611(10) 0.120(12) Uani 0.381(8) 1 d PDU A 2
H12L H 0.4572 0.5869 0.1678 0.180 Uiso 0.381(8) 1 calc PR A 2
H12M H 0.3917 0.5956 0.1393 0.180 Uiso 0.381(8) 1 calc PR A 2
H12N H 0.3535 0.5819 0.1732 0.180 Uiso 0.381(8) 1 calc PR A 2
O102 O 0.3877(14) 0.9147(19) 0.1653(7) 0.051(4) Uani 0.381(8) 1 d PDU A 2
P102 P 0.3068(7) 0.8625(10) 0.1579(3) 0.057(3) Uani 0.381(8) 1 d PDU A 2
C25 C 0.592(2) 1.249(2) 0.1774(9) 0.078(5) Uani 0.347(10) 1 d PDU A 1
H25A H 0.5292 1.2534 0.1715 0.093 Uiso 0.347(10) 1 calc PR A 1
H25B H 0.5941 1.2081 0.1950 0.093 Uiso 0.347(10) 1 calc PR A 1
C26 C 0.616(2) 1.340(2) 0.1907(7) 0.085(5) Uani 0.347(10) 1 d PDU A 1
H26 H 0.6225 1.3834 0.1737 0.102 Uiso 0.347(10) 1 calc PR A 1
C27 C 0.697(2) 1.338(3) 0.2106(10) 0.110(10) Uani 0.347(10) 1 d PDU A 1
H27A H 0.7256 1.3954 0.2099 0.165 Uiso 0.347(10) 1 calc PR A 1
H27B H 0.7372 1.2929 0.2031 0.165 Uiso 0.347(10) 1 calc PR A 1
H27C H 0.6801 1.3247 0.2319 0.165 Uiso 0.347(10) 1 calc PR A 1
C28 C 0.545(3) 1.368(3) 0.2124(8) 0.083(10) Uani 0.347(10) 1 d PDU A 1
H28A H 0.4893 1.3415 0.2063 0.125 Uiso 0.347(10) 1 calc PR A 1
H28B H 0.5400 1.4320 0.2119 0.125 Uiso 0.347(10) 1 calc PR A 1
H28C H 0.5602 1.3490 0.2333 0.125 Uiso 0.347(10) 1 calc PR A 1
C29 C 0.7546(14) 1.167(2) 0.1583(7) 0.079(5) Uani 0.347(10) 1 d PDU A 1
H29A H 0.7868 1.2233 0.1605 0.095 Uiso 0.347(10) 1 calc PR A 1
H29B H 0.7499 1.1416 0.1791 0.095 Uiso 0.347(10) 1 calc PR A 1
C30 C 0.8114(19) 1.107(2) 0.1399(7) 0.089(6) Uani 0.347(10) 1 d PDU A 1
H30 H 0.7734 1.0566 0.1341 0.107 Uiso 0.347(10) 1 calc PR A 1
C31 C 0.850(2) 1.140(3) 0.1106(7) 0.084(9) Uani 0.347(10) 1 d PDU A 1
H31A H 0.8113 1.1245 0.0934 0.127 Uiso 0.347(10) 1 calc PR A 1
H31B H 0.9076 1.1134 0.1075 0.127 Uiso 0.347(10) 1 calc PR A 1
H31C H 0.8560 1.2041 0.1116 0.127 Uiso 0.347(10) 1 calc PR A 1
C32 C 0.881(2) 1.071(3) 0.1605(8) 0.097(8) Uani 0.347(10) 1 d PDU A 1
H32A H 0.8569 1.0209 0.1719 0.145 Uiso 0.347(10) 1 calc PR A 1
H32B H 0.8995 1.1164 0.1751 0.145 Uiso 0.347(10) 1 calc PR A 1
H32C H 0.9308 1.0519 0.1481 0.145 Uiso 0.347(10) 1 calc PR A 1
C33 C 0.657(2) 1.263(3) 0.1129(8) 0.076(5) Uani 0.347(10) 1 d PDU A 1
H33A H 0.6686 1.3239 0.1200 0.091 Uiso 0.347(10) 1 calc PR A 1
H33B H 0.7082 1.2434 0.1011 0.091 Uiso 0.347(10) 1 calc PR A 1
C34 C 0.576(2) 1.266(2) 0.0911(6) 0.084(5) Uani 0.347(10) 1 d PDU A 1
H34 H 0.5267 1.2969 0.1014 0.101 Uiso 0.347(10) 1 calc PR A 1
C35 C 0.552(3) 1.174(2) 0.0854(10) 0.137(11) Uani 0.347(10) 1 d PDU A 1
H35A H 0.5246 1.1698 0.0650 0.205 Uiso 0.347(10) 1 calc PR A 1
H35B H 0.5102 1.1550 0.1011 0.205 Uiso 0.347(10) 1 calc PR A 1
H35C H 0.6044 1.1375 0.0861 0.205 Uiso 0.347(10) 1 calc PR A 1
C36 C 0.591(3) 1.303(2) 0.0608(6) 0.089(9) Uani 0.347(10) 1 d PDU A 1
H36A H 0.6350 1.2675 0.0499 0.134 Uiso 0.347(10) 1 calc PR A 1
H36B H 0.6122 1.3630 0.0628 0.134 Uiso 0.347(10) 1 calc PR A 1
H36C H 0.5360 1.3023 0.0492 0.134 Uiso 0.347(10) 1 calc PR A 1
O3 O 0.5955(14) 1.1107(16) 0.1392(6) 0.049(3) Uani 0.347(10) 1 d PDU A 1
P3 P 0.6453(11) 1.1942(13) 0.1462(4) 0.048(3) Uani 0.347(10) 1 d PDU A 1
C125 C 0.6085(13) 1.2549(13) 0.1779(5) 0.077(4) Uani 0.653(10) 1 d PDU A 2
H12O H 0.5457 1.2399 0.1754 0.093 Uiso 0.653(10) 1 calc PR A 2
H12P H 0.6280 1.2307 0.1979 0.093 Uiso 0.653(10) 1 calc PR A 2
C126 C 0.6170(13) 1.3555(13) 0.1792(5) 0.085(5) Uani 0.653(10) 1 d PDU A 2
H126 H 0.6052 1.3771 0.1578 0.102 Uiso 0.653(10) 1 calc PR A 2
C127 C 0.7078(14) 1.3854(18) 0.1871(7) 0.128(8) Uani 0.653(10) 1 d PDU A 2
H12Q H 0.7220 1.4382 0.1753 0.192 Uiso 0.653(10) 1 calc PR A 2
H12R H 0.7498 1.3389 0.1821 0.192 Uiso 0.653(10) 1 calc PR A 2
H12S H 0.7110 1.3985 0.2091 0.192 Uiso 0.653(10) 1 calc PR A 2
C128 C 0.5557(16) 1.4011(16) 0.1991(6) 0.114(8) Uani 0.653(10) 1 d PDU A 2
H12T H 0.5676 1.3855 0.2206 0.171 Uiso 0.653(10) 1 calc PR A 2
H12U H 0.4956 1.3841 0.1938 0.171 Uiso 0.653(10) 1 calc PR A 2
H12V H 0.5625 1.4646 0.1964 0.171 Uiso 0.653(10) 1 calc PR A 2
C129 C 0.7824(10) 1.1968(13) 0.1587(5) 0.089(5) Uani 0.653(10) 1 d PDU A 2
H12W H 0.8078 1.2559 0.1556 0.107 Uiso 0.653(10) 1 calc PR A 2
H12$ H 0.7841 1.1843 0.1810 0.107 Uiso 0.653(10) 1 calc PR A 2
C130 C 0.8403(11) 1.1328(15) 0.1431(5) 0.087(5) Uani 0.653(10) 1 d PDU A 2
H130 H 0.8191 1.0829 0.1561 0.104 Uiso 0.653(10) 1 calc PR A 2
C131 C 0.8202(17) 1.0873(18) 0.1144(5) 0.117(7) Uani 0.653(10) 1 d PDU A 2
H13C H 0.7760 1.0419 0.1182 0.176 Uiso 0.653(10) 1 calc PR A 2
H13D H 0.8737 1.0600 0.1063 0.176 Uiso 0.653(10) 1 calc PR A 2
H13E H 0.7975 1.1294 0.0993 0.176 Uiso 0.653(10) 1 calc PR A 2
C132 C 0.9284(10) 1.1297(11) 0.1562(4) 0.064(5) Uani 0.653(10) 1 d PDU A 2
H13F H 0.9634 1.0858 0.1452 0.096 Uiso 0.653(10) 1 calc PR A 2
H13G H 0.9248 1.1138 0.1780 0.096 Uiso 0.653(10) 1 calc PR A 2
H13H H 0.9562 1.1873 0.1542 0.096 Uiso 0.653(10) 1 calc PR A 2
C133 C 0.6625(13) 1.2691(15) 0.1137(5) 0.074(4) Uani 0.653(10) 1 d PDU A 2
H13I H 0.6964 1.3235 0.1172 0.089 Uiso 0.653(10) 1 calc PR A 2
H13J H 0.6899 1.2380 0.0962 0.089 Uiso 0.653(10) 1 calc PR A 2
C134 C 0.5659(13) 1.2949(10) 0.1044(4) 0.077(4) Uani 0.653(10) 1 d PDU A 2
H134 H 0.5247 1.2914 0.1223 0.093 Uiso 0.653(10) 1 calc PR A 2
C135 C 0.5433(19) 1.2329(13) 0.0804(4) 0.108(6) Uani 0.653(10) 1 d PDU A 2
H13K H 0.4820 1.2149 0.0827 0.161 Uiso 0.653(10) 1 calc PR A 2
H13L H 0.5813 1.1813 0.0819 0.161 Uiso 0.653(10) 1 calc PR A 2
H13M H 0.5513 1.2607 0.0602 0.161 Uiso 0.653(10) 1 calc PR A 2
C136 C 0.5670(15) 1.3809(11) 0.0908(5) 0.105(7) Uani 0.653(10) 1 d PDU A 2
H13N H 0.6010 1.3792 0.0716 0.157 Uiso 0.653(10) 1 calc PR A 2
H13O H 0.5939 1.4226 0.1050 0.157 Uiso 0.653(10) 1 calc PR A 2
H13P H 0.5068 1.3993 0.0862 0.157 Uiso 0.653(10) 1 calc PR A 2
O103 O 0.6324(7) 1.1115(8) 0.1418(3) 0.049(3) Uani 0.653(10) 1 d PDU A 2
P103 P 0.6705(7) 1.2012(8) 0.1473(3) 0.061(2) Uani 0.653(10) 1 d PDU A 2
N11 N 0.5703(8) 0.8903(7) 0.09422(19) 0.077(3) Uani 1 1 d U A .
O11 O 0.5235(6) 0.8591(4) 0.11639(14) 0.075(2) Uani 1 1 d U A .
O12 O 0.6064(6) 0.9617(5) 0.09855(16) 0.081(2) Uani 1 1 d U A .
O13 O 0.5773(7) 0.8492(6) 0.06983(16) 0.102(3) Uani 1 1 d U . .
N21 N 0.3972(7) 1.1001(6) 0.1221(2) 0.077(3) Uani 1 1 d U . .
O21 O 0.4388(5) 1.0398(5) 0.10792(13) 0.071(2) Uani 1 1 d U A .
O22 O 0.4234(5) 1.1146(5) 0.14997(14) 0.068(2) Uani 1 1 d U A .
O23 O 0.3381(7) 1.1400(6) 0.11030(17) 0.100(3) Uani 1 1 d U A .
N31 N 0.6556(8) 0.8623(7) 0.18013(19) 0.076(3) Uani 1 1 d U . .
O31 O 0.5743(7) 0.8577(5) 0.18343(15) 0.075(2) Uani 1 1 d U A .
O32 O 0.7057(7) 0.8138(6) 0.19395(16) 0.096(3) Uani 1 1 d U A .
O33 O 0.6818(6) 0.9215(5) 0.16119(15) 0.070(2) Uani 1 1 d U A .

loop_
_atom_site_aniso_label
_atom_site_aniso_U_11
_atom_site_aniso_U_22
_atom_site_aniso_U_33
_atom_site_aniso_U_23
_atom_site_aniso_U_13
_atom_site_aniso_U_12
Sm1 0.1082(5) 0.0456(3) 0.0314(2) 0.0022(2) 0.0191(3) 0.0146(3)
C1 0.097(8) 0.097(8) 0.036(5) 0.002(5) 0.020(5) 0.008(7)
C2 0.086(8) 0.084(7) 0.048(5) 0.012(5) 0.020(5) 0.003(6)
C3 0.091(9) 0.113(10) 0.065(7) 0.027(7) 0.014(7) 0.016(9)
C4 0.102(10) 0.096(10) 0.065(7) 0.022(7) 0.024(7) -0.006(8)
C5 0.093(8) 0.074(7) 0.036(4) -0.012(4) 0.015(5) 0.006(6)
C6 0.086(7) 0.079(7) 0.046(5) -0.004(5) 0.019(5) 0.006(6)
C7 0.093(10) 0.102(10) 0.066(7) 0.008(7) 0.009(7) 0.013(8)
C8 0.069(8) 0.089(9) 0.073(7) -0.024(7) 0.015(6) 0.014(7)
C9 0.086(8) 0.109(9) 0.047(6) 0.015(6) 0.022(5) 0.005(8)
C10 0.093(9) 0.151(11) 0.097(8) 0.005(9) 0.002(7) 0.013(9)
C11 0.079(11) 0.21(2) 0.249(19) 0.047(18) 0.037(13) 0.028(13)
C12 0.090(11) 0.210(19) 0.135(13) -0.061(14) 0.008(10) -0.031(13)
O1 0.082(4) 0.059(4) 0.030(3) 0.002(3) 0.015(3) 0.010(4)
P1 0.080(2) 0.0791(19) 0.0335(10) 0.0010(11) 0.0149(11) 0.0094(16)
C13 0.085(10) 0.082(9) 0.110(10) -0.033(9) 0.019(9) -0.008(9)
C14 0.126(12) 0.106(11) 0.151(11) -0.035(10) 0.016(10) 0.007(10)
C15 0.147(19) 0.132(18) 0.167(19) -0.062(16) 0.021(16) -0.001(16)
C16 0.134(16) 0.121(15) 0.163(16) -0.033(16) 0.028(14) 0.002(14)
C17 0.116(15) 0.117(14) 0.112(12) -0.005(11) -0.007(12) -0.002(12)
C18 0.117(13) 0.107(12) 0.086(10) -0.018(10) -0.021(10) 0.007(10)
C19 0.116(15) 0.086(15) 0.097(13) -0.044(13) 0.006(12) -0.025(14)
C20 0.129(19) 0.135(19) 0.126(17) -0.085(15) -0.036(15) 0.031(15)
C21 0.125(16) 0.116(15) 0.28(2) -0.038(16) 0.082(17) -0.048(14)
C22 0.128(16) 0.119(14) 0.28(2) -0.020(16) 0.073(17) -0.039(13)
C23 0.124(19) 0.110(19) 0.29(3) -0.02(2) 0.08(2) -0.062(16)
C24 0.16(3) 0.17(3) 0.33(3) 0.00(3) 0.01(3) -0.01(2)
O2 0.064(8) 0.043(6) 0.045(5) -0.006(5) 0.025(6) -0.029(5)
P2 0.074(6) 0.068(3) 0.059(3) -0.013(3) -0.001(4) -0.010(5)
C113 0.105(13) 0.088(12) 0.130(12) -0.045(11) 0.026(11) 0.014(11)
C114 0.136(13) 0.112(12) 0.157(13) -0.036(12) 0.017(12) 0.009(11)
C115 0.155(19) 0.122(18) 0.17(2) -0.019(19) 0.019(19) 0.000(18)
C116 0.135(18) 0.122(18) 0.153(19) -0.031(18) 0.023(17) 0.006(17)
C117 0.118(16) 0.115(15) 0.116(14) 0.010(13) -0.021(14) 0.002(14)
C118 0.117(14) 0.111(13) 0.104(12) 0.004(12) -0.020(12) 0.007(12)
C119 0.12(2) 0.15(3) 0.10(2) 0.04(2) -0.040(19) 0.03(2)
C120 0.107(17) 0.083(18) 0.098(16) 0.008(17) -0.009(15) 0.028(17)
C121 0.116(18) 0.116(16) 0.28(2) -0.042(18) 0.080(19) -0.032(16)
C122 0.118(16) 0.109(15) 0.28(2) -0.034(16) 0.078(17) -0.035(14)
C123 0.11(2) 0.13(2) 0.28(3) -0.02(2) 0.09(2) -0.075(18)
C124 0.08(2) 0.030(14) 0.25(3) -0.01(2) 0.06(2) 0.001(15)
O102 0.047(9) 0.055(8) 0.050(7) -0.023(7) 0.003(8) -0.008(8)
P102 0.034(6) 0.078(5) 0.060(5) -0.031(4) 0.006(5) 0.000(5)
C25 0.071(10) 0.096(11) 0.066(9) -0.047(9) 0.020(9) -0.011(10)
C26 0.077(9) 0.098(10) 0.080(10) -0.046(9) 0.016(9) -0.017(9)
C27 0.096(19) 0.12(2) 0.12(2) -0.077(18) -0.009(19) -0.015(18)
C28 0.100(18) 0.08(2) 0.066(18) -0.025(16) 0.021(17) -0.001(18)
C29 0.076(10) 0.082(10) 0.080(8) -0.030(9) 0.008(9) 0.009(9)
C30 0.082(11) 0.094(11) 0.090(9) -0.037(9) 0.005(9) 0.021(10)
C31 0.077(16) 0.097(18) 0.080(15) -0.027(15) -0.004(14) 0.000(16)
C32 0.094(17) 0.097(17) 0.099(16) -0.016(15) 0.015(15) 0.025(15)
C33 0.105(11) 0.052(9) 0.071(9) 0.005(9) 0.003(9) 0.004(9)
C34 0.116(11) 0.061(10) 0.075(10) 0.010(9) -0.004(9) -0.004(9)
C35 0.16(2) 0.12(2) 0.12(2) -0.01(2) -0.02(2) 0.00(2)
C36 0.12(2) 0.097(19) 0.055(15) 0.018(15) -0.011(16) -0.007(17)
O3 0.045(7) 0.050(4) 0.051(4) 0.007(3) 0.020(6) -0.010(6)
P3 0.034(7) 0.058(6) 0.050(5) -0.003(4) 0.018(5) 0.008(6)
C125 0.072(9) 0.095(10) 0.064(8) -0.044(7) 0.017(7) -0.008(8)
C126 0.075(8) 0.099(10) 0.080(9) -0.053(8) 0.016(8) -0.018(8)
C127 0.104(14) 0.126(16) 0.154(17) -0.062(14) 0.000(15) -0.013(13)
C128 0.109(14) 0.102(15) 0.131(17) -0.051(13) -0.001(14) 0.015(13)
C129 0.081(10) 0.096(11) 0.090(9) -0.032(9) 0.001(8) 0.025(9)
C130 0.077(9) 0.094(10) 0.090(8) -0.040(8) 0.002(8) 0.018(8)
C131 0.120(15) 0.128(16) 0.102(13) -0.042(13) -0.003(12) 0.056(14)
C132 0.050(10) 0.057(9) 0.086(11) -0.011(9) 0.013(9) 0.008(8)
C133 0.100(10) 0.049(8) 0.074(8) 0.006(7) 0.007(8) 0.006(7)
C134 0.121(10) 0.056(8) 0.054(8) -0.001(6) -0.011(8) -0.002(8)
C135 0.155(15) 0.072(12) 0.095(12) 0.031(10) -0.026(12) -0.029(13)
C136 0.106(16) 0.073(12) 0.135(18) 0.001(13) -0.026(14) -0.008(12)
O103 0.045(7) 0.050(4) 0.051(4) 0.007(3) 0.020(6) -0.010(6)
P103 0.059(6) 0.059(3) 0.063(3) -0.016(3) 0.019(4) -0.007(4)
N11 0.123(7) 0.068(5) 0.040(4) -0.004(4) 0.016(5) 0.018(5)
O11 0.133(7) 0.059(4) 0.032(3) 0.000(3) 0.020(4) 0.021(5)
O12 0.134(7) 0.070(5) 0.040(3) -0.003(4) 0.025(4) 0.015(5)
O13 0.160(9) 0.106(7) 0.040(4) -0.024(4) 0.030(5) 0.005(6)
N21 0.123(7) 0.059(5) 0.050(4) -0.001(4) 0.011(5) 0.030(5)
O21 0.120(6) 0.055(4) 0.039(3) 0.006(3) 0.017(3) 0.028(4)
O22 0.108(6) 0.059(4) 0.038(3) -0.004(4) 0.006(4) 0.019(4)
O23 0.141(9) 0.091(7) 0.068(5) -0.004(5) -0.015(5) 0.060(6)
N31 0.119(7) 0.072(6) 0.036(4) 0.001(4) 0.017(5) 0.028(6)
O31 0.120(7) 0.067(5) 0.038(4) 0.010(3) 0.015(4) 0.013(5)
O32 0.137(8) 0.099(7) 0.052(4) 0.020(4) 0.010(5) 0.059(6)
O33 0.104(6) 0.067(5) 0.038(4) 0.004(3) 0.016(4) 0.020(4)

loop_
_atom_type_symbol
_atom_type_description
_atom_type_scat_dispersion_real
_atom_type_scat_dispersion_imag
_atom_type_scat_source
C C 0.0033 0.0016 'International Tables Vol C Tables 4.2.6.8 and 6.1.1.4'
H H 0.0000 0.0000 'International Tables Vol C Tables 4.2.6.8 and 6.1.1.4'
N N 0.0061 0.0033 'International Tables Vol C Tables 4.2.6.8 and 6.1.1.4'
O O 0.0106 0.0060 'International Tables Vol C Tables 4.2.6.8 and 6.1.1.4'
P P 0.1023 0.0942 'International Tables Vol C Tables 4.2.6.8 and 6.1.1.4'
Sm Sm -0.1638 3.4418 'International Tables Vol C Tables 4.2.6.8 and 6.1.1.4'

loop_
_geom_angle_atom_site_label_1
_geom_angle_atom_site_label_2
_geom_angle_atom_site_label_3
_geom_angle
_geom_angle_site_symmetry_1
_geom_angle_site_symmetry_3
O3 Sm1 O2 143.8(8) . .
O3 Sm1 O1 84.5(7) . .
O2 Sm1 O1 86.7(5) . .
O3 Sm1 O103 12.6(8) . .
O2 Sm1 O103 154.4(6) . .
O1 Sm1 O103 81.5(3) . .
O3 Sm1 O11 124.8(7) . .
O2 Sm1 O11 77.2(5) . .
O1 Sm1 O11 147.2(2) . .
O103 Sm1 O11 123.5(3) . .
O3 Sm1 O21 78.6(7) . .
O2 Sm1 O21 80.6(5) . .
O1 Sm1 O21 130.1(2) . .
O103 Sm1 O21 89.8(4) . .
O11 Sm1 O21 75.6(2) . .
O3 Sm1 O33 90.6(7) . .
O2 Sm1 O33 123.4(5) . .
O1 Sm1 O33 84.8(2) . .
O103 Sm1 O33 78.2(4) . .
O11 Sm1 O33 80.8(3) . .
O21 Sm1 O33 141.2(2) . .
O3 Sm1 O31 136.2(7) . .
O2 Sm1 O31 73.5(5) . .
O1 Sm1 O31 74.2(2) . .
O103 Sm1 O31 123.9(4) . .
O11 Sm1 O31 73.9(2) . .
O21 Sm1 O31 143.5(3) . .
O33 Sm1 O31 50.3(3) . .
O3 Sm1 O22 68.5(7) . .
O2 Sm1 O22 75.4(5) . .
O1 Sm1 O22 79.4(2) . .
O103 Sm1 O22 80.1(3) . .
O11 Sm1 O22 122.4(3) . .
O21 Sm1 O22 50.7(2) . .
O33 Sm1 O22 154.8(3) . .
O31 Sm1 O22 139.9(2) . .
O3 Sm1 O12 74.9(7) . .
O2 Sm1 O12 123.3(5) . .
O1 Sm1 O12 149.2(3) . .
O103 Sm1 O12 73.4(4) . .
O11 Sm1 O12 50.3(3) . .
O21 Sm1 O12 68.3(2) . .
O33 Sm1 O12 73.0(2) . .
O31 Sm1 O12 105.3(2) . .
O22 Sm1 O12 112.7(2) . .
O3 Sm1 O102 144.6(9) . .
O2 Sm1 O102 2.7(10) . .
O1 Sm1 O102 89.4(6) . .
O103 Sm1 O102 155.7(8) . .
O11 Sm1 O102 74.7(7) . .
O21 Sm1 O102 78.9(7) . .
O33 Sm1 O102 123.6(7) . .
O31 Sm1 O102 74.1(7) . .
O22 Sm1 O102 76.0(7) . .
O12 Sm1 O102 120.6(7) . .
O3 Sm1 N11 99.1(7) . .
O2 Sm1 N11 100.3(5) . .
O1 Sm1 N11 161.2(3) . .
O103 Sm1 N11 98.0(4) . .
O11 Sm1 N11 25.7(3) . .
O21 Sm1 N11 68.6(2) . .
O33 Sm1 N11 76.7(3) . .
O31 Sm1 N11 91.0(2) . .
O22 Sm1 N11 119.2(2) . .
O12 Sm1 N11 24.6(3) . .
O102 Sm1 N11 97.7(7) . .
C2 C1 P1 119.4(7) . .
C2 C1 H1A 107.5 . .
P1 C1 H1A 107.5 . .
C2 C1 H1B 107.5 . .
P1 C1 H1B 107.5 . .
H1A C1 H1B 107.0 . .
C4 C2 C3 109.8(10) . .
C4 C2 C1 109.2(9) . .
C3 C2 C1 109.9(9) . .
C4 C2 H2 109.3 . .
C3 C2 H2 109.3 . .
C1 C2 H2 109.3 . .
C2 C3 H3A 109.5 . .
C2 C3 H3B 109.5 . .
H3A C3 H3B 109.5 . .
C2 C3 H3C 109.5 . .
H3A C3 H3C 109.5 . .
H3B C3 H3C 109.5 . .
C2 C4 H4A 109.5 . .
C2 C4 H4B 109.5 . .
H4A C4 H4B 109.5 . .
C2 C4 H4C 109.5 . .
H4A C4 H4C 109.5 . .
H4B C4 H4C 109.5 . .
C6 C5 P1 118.0(8) . .
C6 C5 H5A 107.8 . .
P1 C5 H5A 107.8 . .
C6 C5 H5B 107.8 . .
P1 C5 H5B 107.8 . .
H5A C5 H5B 107.1 . .
C7 C6 C5 112.1(9) . .
C7 C6 C8 110.7(9) . .
C5 C6 C8 110.7(9) . .
C7 C6 H6 107.7 . .
C5 C6 H6 107.7 . .
C8 C6 H6 107.7 . .
C6 C7 H7A 109.5 . .
C6 C7 H7B 109.5 . .
H7A C7 H7B 109.5 . .
C6 C7 H7C 109.5 . .
H7A C7 H7C 109.5 . .
H7B C7 H7C 109.5 . .
C6 C8 H8A 109.5 . .
C6 C8 H8B 109.5 . .
H8A C8 H8B 109.5 . .
C6 C8 H8C 109.5 . .
H8A C8 H8C 109.5 . .
H8B C8 H8C 109.5 . .
C10 C9 P1 115.5(8) . .
C10 C9 H9A 108.4 . .
P1 C9 H9A 108.4 . .
C10 C9 H9B 108.4 . .
P1 C9 H9B 108.4 . .
H9A C9 H9B 107.5 . .
C12 C10 C11 108.0(15) . .
C12 C10 C9 111.4(13) . .
C11 C10 C9 107.1(12) . .
C12 C10 H10 110.1 . .
C11 C10 H10 110.1 . .
C9 C10 H10 110.1 . .
C10 C11 H11A 109.5 . .
C10 C11 H11B 109.5 . .
H11A C11 H11B 109.5 . .
C10 C11 H11C 109.5 . .
H11A C11 H11C 109.5 . .
H11B C11 H11C 109.5 . .
C10 C12 H12A 109.5 . .
C10 C12 H12B 109.5 . .
H12A C12 H12B 109.5 . .
C10 C12 H12C 109.5 . .
H12A C12 H12C 109.5 . .
H12B C12 H12C 109.5 . .
P1 O1 Sm1 145.4(4) . .
O1 P1 C9 112.2(4) . .
O1 P1 C1 111.0(4) . .
C9 P1 C1 106.2(6) . .
O1 P1 C5 111.2(4) . .
C9 P1 C5 109.0(5) . .
C1 P1 C5 107.0(5) . .
C14 C13 P2 127.7(13) . .
C14 C13 H13A 105.4 . .
P2 C13 H13A 105.4 . .
C14 C13 H13B 105.4 . .
P2 C13 H13B 105.4 . .
H13A C13 H13B 106.0 . .
C16 C14 C13 119.9(18) . .
C16 C14 C15 115.2(18) . .
C13 C14 C15 118.6(18) . .
C16 C14 H14 98.4 . .
C13 C14 H14 98.4 . .
C15 C14 H14 98.4 . .
C14 C15 H15A 109.5 . .
C14 C15 H15B 109.5 . .
H15A C15 H15B 109.5 . .
C14 C15 H15C 109.5 . .
H15A C15 H15C 109.5 . .
H15B C15 H15C 109.5 . .
C14 C16 H16A 109.5 . .
C14 C16 H16B 109.5 . .
H16A C16 H16B 109.5 . .
C14 C16 H16C 109.5 . .
H16A C16 H16C 109.5 . .
H16B C16 H16C 109.5 . .
C18 C17 P2 122.6(14) . .
C18 C17 H17A 106.7 . .
P2 C17 H17A 106.7 . .
C18 C17 H17B 106.7 . .
P2 C17 H17B 106.7 . .
H17A C17 H17B 106.6 . .
C17 C18 C19 116.7(17) . .
C17 C18 C20 111.6(17) . .
C19 C18 C20 111.8(15) . .
C17 C18 H18 105.2 . .
C19 C18 H18 105.2 . .
C20 C18 H18 105.2 . .
C18 C19 H19A 109.5 . .
C18 C19 H19B 109.5 . .
H19A C19 H19B 109.5 . .
C18 C19 H19C 109.5 . .
H19A C19 H19C 109.5 . .
H19B C19 H19C 109.5 . .
C18 C20 H20A 109.5 . .
C18 C20 H20B 109.5 . .
H20A C20 H20B 109.5 . .
C18 C20 H20C 109.5 . .
H20A C20 H20C 109.5 . .
H20B C20 H20C 109.5 . .
C22 C21 P2 118.9(17) . .
C22 C21 H21A 107.6 . .
P2 C21 H21A 107.6 . .
C22 C21 H21B 107.6 . .
P2 C21 H21B 107.6 . .
H21A C21 H21B 107.0 . .
C24 C22 C23 108(2) . .
C24 C22 C21 122(2) . .
C23 C22 C21 109(2) . .
C24 C22 H22 105.4 . .
C23 C22 H22 105.4 . .
C21 C22 H22 105.4 . .
C22 C23 H23A 109.5 . .
C22 C23 H23B 109.5 . .
H23A C23 H23B 109.5 . .
C22 C23 H23C 109.5 . .
H23A C23 H23C 109.5 . .
H23B C23 H23C 109.5 . .
C22 C24 H24A 109.5 . .
C22 C24 H24B 109.5 . .
H24A C24 H24B 109.5 . .
C22 C24 H24C 109.5 . .
H24A C24 H24C 109.5 . .
H24B C24 H24C 109.5 . .
P2 O2 Sm1 143.8(10) . .
O2 P2 C13 113.0(9) . .
O2 P2 C21 112.3(11) . .
C13 P2 C21 112.4(11) . .
O2 P2 C17 107.0(9) . .
C13 P2 C17 107.8(11) . .
C21 P2 C17 103.7(11) . .
C114 C113 P102 116.7(16) . .
C114 C113 H11D 108.1 . .
P102 C113 H11D 108.1 . .
C114 C113 H11E 108.1 . .
P102 C113 H11E 108.1 . .
H11D C113 H11E 107.3 . .
C116 C114 C115 108(2) . .
C116 C114 C113 111.0(19) . .
C115 C114 C113 112(2) . .
C116 C114 H114 108.5 . .
C115 C114 H114 108.5 . .
C113 C114 H114 108.5 . .
C114 C115 H11F 109.5 . .
C114 C115 H11G 109.5 . .
H11F C115 H11G 109.5 . .
C114 C115 H11H 109.5 . .
H11F C115 H11H 109.5 . .
H11G C115 H11H 109.5 . .
C114 C116 H11I 109.5 . .
C114 C116 H11J 109.5 . .
H11I C116 H11J 109.5 . .
C114 C116 H11K 109.5 . .
H11I C116 H11K 109.5 . .
H11J C116 H11K 109.5 . .
C118 C117 P102 116.9(17) . .
C118 C117 H11L 108.1 . .
P102 C117 H11L 108.1 . .
C118 C117 H11M 108.1 . .
P102 C117 H11M 108.1 . .
H11L C117 H11M 107.3 . .
C120 C118 C117 108(2) . .
C120 C118 C119 110(2) . .
C117 C118 C119 113(2) . .
C120 C118 H118 108.5 . .
C117 C118 H118 108.5 . .
C119 C118 H118 108.5 . .
C118 C119 H11N 109.5 . .
C118 C119 H11O 109.5 . .
H11N C119 H11O 109.5 . .
C118 C119 H11P 109.5 . .
H11N C119 H11P 109.5 . .
H11O C119 H11P 109.5 . .
C118 C120 H12D 109.5 . .
C118 C120 H12E 109.5 . .
H12D C120 H12E 109.5 . .
C118 C120 H12F 109.5 . .
H12D C120 H12F 109.5 . .
H12E C120 H12F 109.5 . .
C122 C121 P102 116.4(17) . .
C122 C121 H12G 108.2 . .
P102 C121 H12G 108.2 . .
C122 C121 H12H 108.2 . .
P102 C121 H12H 108.2 . .
H12G C121 H12H 107.3 . .
C124 C122 C123 111(3) . .
C124 C122 C121 117(2) . .
C123 C122 C121 104(2) . .
C124 C122 H122 108.0 . .
C123 C122 H122 108.0 . .
C121 C122 H122 108.0 . .
C122 C123 H12I 109.5 . .
C122 C123 H12J 109.5 . .
H12I C123 H12J 109.5 . .
C122 C123 H12K 109.5 . .
H12I C123 H12K 109.5 . .
H12J C123 H12K 109.5 . .
C122 C124 H12L 109.5 . .
C122 C124 H12M 109.5 . .
H12L C124 H12M 109.5 . .
C122 C124 H12N 109.5 . .
H12L C124 H12N 109.5 . .
H12M C124 H12N 109.5 . .
P102 O102 Sm1 153.3(17) . .
O102 P102 C121 114.1(14) . .
O102 P102 C113 111.1(14) . .
C121 P102 C113 117.0(14) . .
O102 P102 C117 107.1(13) . .
C121 P102 C117 103.5(13) . .
C113 P102 C117 102.5(13) . .
C26 C25 P3 126.6(19) . .
C26 C25 H25A 105.7 . .
P3 C25 H25A 105.7 . .
C26 C25 H25B 105.7 . .
P3 C25 H25B 105.7 . .
H25A C25 H25B 106.1 . .
C28 C26 C27 103.2(19) . .
C28 C26 C25 109.1(19) . .
C27 C26 C25 113(2) . .
C28 C26 H26 110.3 . .
C27 C26 H26 110.3 . .
C25 C26 H26 110.3 . .
C26 C27 H27A 109.5 . .
C26 C27 H27B 109.5 . .
H27A C27 H27B 109.5 . .
C26 C27 H27C 109.5 . .
H27A C27 H27C 109.5 . .
H27B C27 H27C 109.5 . .
C26 C28 H28A 109.5 . .
C26 C28 H28B 109.5 . .
H28A C28 H28B 109.5 . .
C26 C28 H28C 109.5 . .
H28A C28 H28C 109.5 . .
H28B C28 H28C 109.5 . .
C30 C29 P3 121.5(17) . .
C30 C29 H29A 106.9 . .
P3 C29 H29A 106.9 . .
C30 C29 H29B 106.9 . .
P3 C29 H29B 106.9 . .
H29A C29 H29B 106.7 . .
C29 C30 C31 119(2) . .
C29 C30 C32 108.5(19) . .
C31 C30 C32 111(2) . .
C29 C30 H30 105.8 . .
C31 C30 H30 105.8 . .
C32 C30 H30 105.8 . .
C30 C31 H31A 109.5 . .
C30 C31 H31B 109.5 . .
H31A C31 H31B 109.5 . .
C30 C31 H31C 109.5 . .
H31A C31 H31C 109.5 . .
H31B C31 H31C 109.5 . .
C30 C32 H32A 109.5 . .
C30 C32 H32B 109.5 . .
H32A C32 H32B 109.5 . .
C30 C32 H32C 109.5 . .
H32A C32 H32C 109.5 . .
H32B C32 H32C 109.5 . .
C34 C33 P3 115.5(16) . .
C34 C33 H33A 108.4 . .
P3 C33 H33A 108.4 . .
C34 C33 H33B 108.4 . .
P3 C33 H33B 108.4 . .
H33A C33 H33B 107.5 . .
C36 C34 C35 105(2) . .
C36 C34 C33 116(2) . .
C35 C34 C33 107(2) . .
C36 C34 H34 109.7 . .
C35 C34 H34 109.7 . .
C33 C34 H34 109.7 . .
C34 C35 H35A 109.5 . .
C34 C35 H35B 109.5 . .
H35A C35 H35B 109.5 . .
C34 C35 H35C 109.5 . .
H35A C35 H35C 109.5 . .
H35B C35 H35C 109.5 . .
C34 C36 H36A 109.5 . .
C34 C36 H36B 109.5 . .
H36A C36 H36B 109.5 . .
C34 C36 H36C 109.5 . .
H36A C36 H36C 109.5 . .
H36B C36 H36C 109.5 . .
P3 O3 Sm1 154.0(16) . .
O3 P3 C29 109.4(13) . .
O3 P3 C25 108.5(12) . .
C29 P3 C25 107.9(13) . .
O3 P3 C33 112.3(13) . .
C29 P3 C33 106.3(13) . .
C25 P3 C33 112.2(14) . .
C126 C125 P103 115.4(12) . .
C126 C125 H12O 108.4 . .
P103 C125 H12O 108.4 . .
C126 C125 H12P 108.4 . .
P103 C125 H12P 108.4 . .
H12O C125 H12P 107.5 . .
C128 C126 C127 108.1(15) . .
C128 C126 C125 116.3(15) . .
C127 C126 C125 112.9(16) . .
C128 C126 H126 106.3 . .
C127 C126 H126 106.3 . .
C125 C126 H126 106.3 . .
C126 C127 H12Q 109.5 . .
C126 C127 H12R 109.5 . .
H12Q C127 H12R 109.5 . .
C126 C127 H12S 109.5 . .
H12Q C127 H12S 109.5 . .
H12R C127 H12S 109.5 . .
C126 C128 H12T 109.5 . .
C126 C128 H12U 109.5 . .
H12T C128 H12U 109.5 . .
C126 C128 H12V 109.5 . .
H12T C128 H12V 109.5 . .
H12U C128 H12V 109.5 . .
C130 C129 P103 118.1(11) . .
C130 C129 H12W 107.8 . .
P103 C129 H12W 107.8 . .
C130 C129 H12$ 107.8 . .
P103 C129 H12$ 107.8 . .
H12W C129 H12$ 107.1 . .
C132 C130 C131 120.6(14) . .
C132 C130 C129 113.2(12) . .
C131 C130 C129 125.4(14) . .
C132 C130 H130 93.0 . .
C131 C130 H130 93.0 . .
C129 C130 H130 93.0 . .
C130 C131 H13C 109.5 . .
C130 C131 H13D 109.5 . .
H13C C131 H13D 109.5 . .
C130 C131 H13E 109.5 . .
H13C C131 H13E 109.5 . .
H13D C131 H13E 109.5 . .
C130 C132 H13F 109.5 . .
C130 C132 H13G 109.5 . .
H13F C132 H13G 109.5 . .
C130 C132 H13H 109.5 . .
H13F C132 H13H 109.5 . .
H13G C132 H13H 109.5 . .
C134 C133 P103 114.5(12) . .
C134 C133 H13I 108.6 . .
P103 C133 H13I 108.6 . .
C134 C133 H13J 108.6 . .
P103 C133 H13J 108.6 . .
H13I C133 H13J 107.6 . .
C136 C134 C135 107.3(15) . .
C136 C134 C133 108.8(15) . .
C135 C134 C133 104.1(16) . .
C136 C134 H134 112.1 . .
C135 C134 H134 112.1 . .
C133 C134 H134 112.1 . .
C134 C135 H13K 109.5 . .
C134 C135 H13L 109.5 . .
H13K C135 H13L 109.5 . .
C134 C135 H13M 109.5 . .
H13K C135 H13M 109.5 . .
H13L C135 H13M 109.5 . .
C134 C136 H13N 109.5 . .
C134 C136 H13O 109.5 . .
H13N C136 H13O 109.5 . .
C134 C136 H13P 109.5 . .
H13N C136 H13P 109.5 . .
H13O C136 H13P 109.5 . .
P103 O103 Sm1 155.7(7) . .
O103 P103 C129 112.4(9) . .
O103 P103 C133 111.7(9) . .
C129 P103 C133 108.3(9) . .
O103 P103 C125 108.8(8) . .
C129 P103 C125 108.1(9) . .
C133 P103 C125 107.4(9) . .
O12 N11 O13 122.6(11) . .
O12 N11 O11 117.2(8) . .
O13 N11 O11 120.1(11) . .
O12 N11 Sm1 60.2(5) . .
O13 N11 Sm1 174.3(9) . .
O11 N11 Sm1 57.3(4) . .
N11 O11 Sm1 97.0(6) . .
N11 O12 Sm1 95.1(6) . .
O23 N21 O21 122.0(9) . .
O23 N21 O22 123.0(9) . .
O21 N21 O22 115.0(9) . .
O23 N21 Sm1 175.5(10) . .
O21 N21 Sm1 56.3(5) . .
O22 N21 Sm1 58.8(5) . .
N21 O21 Sm1 98.6(6) . .
N21 O22 Sm1 95.5(5) . .
O32 N31 O31 122.1(11) . .
O32 N31 O33 123.1(12) . .
O31 N31 O33 114.9(10) . .
O32 N31 Sm1 175.3(7) . .
O31 N31 Sm1 57.7(5) . .
O33 N31 Sm1 57.4(6) . .
N31 O31 Sm1 97.5(6) . .
N31 O33 Sm1 97.0(7) . .

loop_
_geom_bond_atom_site_label_1
_geom_bond_atom_site_label_2
_geom_bond_distance
_geom_bond_site_symmetry_2
Sm1 O3 2.14(2) .
Sm1 O2 2.194(12) .
Sm1 O1 2.359(5) .
Sm1 O103 2.422(11) .
Sm1 O11 2.499(7) .
Sm1 O21 2.504(6) .
Sm1 O33 2.508(8) .
Sm1 O31 2.519(7) .
Sm1 O22 2.558(7) .
Sm1 O12 2.570(7) .
Sm1 O102 2.59(2) .
Sm1 N11 2.949(8) .
C1 C2 1.565(11) .
C1 P1 1.791(9) .
C1 H1A 0.9900 .
C1 H1B 0.9900 .
C2 C4 1.488(13) .
C2 C3 1.519(14) .
C2 H2 1.0000 .
C3 H3A 0.9800 .
C3 H3B 0.9800 .
C3 H3C 0.9800 .
C4 H4A 0.9800 .
C4 H4B 0.9800 .
C4 H4C 0.9800 .
C5 C6 1.510(13) .
C5 P1 1.810(9) .
C5 H5A 0.9900 .
C5 H5B 0.9900 .
C6 C7 1.508(12) .
C6 C8 1.512(12) .
C6 H6 1.0000 .
C7 H7A 0.9800 .
C7 H7B 0.9800 .
C7 H7C 0.9800 .
C8 H8A 0.9800 .
C8 H8B 0.9800 .
C8 H8C 0.9800 .
C9 C10 1.529(15) .
C9 P1 1.788(10) .
C9 H9A 0.9900 .
C9 H9B 0.9900 .
C10 C12 1.415(16) .
C10 C11 1.482(16) .
C10 H10 1.0000 .
C11 H11A 0.9800 .
C11 H11B 0.9800 .
C11 H11C 0.9800 .
C12 H12A 0.9800 .
C12 H12B 0.9800 .
C12 H12C 0.9800 .
O1 P1 1.514(5) .
C13 C14 1.491(16) .
C13 P2 1.780(13) .
C13 H13A 0.9900 .
C13 H13B 0.9900 .
C14 C16 1.427(18) .
C14 C15 1.512(18) .
C14 H14 1.0000 .
C15 H15A 0.9800 .
C15 H15B 0.9800 .
C15 H15C 0.9800 .
C16 H16A 0.9800 .
C16 H16B 0.9800 .
C16 H16C 0.9800 .
C17 C18 1.455(16) .
C17 P2 1.836(14) .
C17 H17A 0.9900 .
C17 H17B 0.9900 .
C18 C19 1.486(17) .
C18 C20 1.500(17) .
C18 H18 1.0000 .
C19 H19A 0.9800 .
C19 H19B 0.9800 .
C19 H19C 0.9800 .
C20 H20A 0.9800 .
C20 H20B 0.9800 .
C20 H20C 0.9800 .
C21 C22 1.53(2) .
C21 P2 1.797(15) .
C21 H21A 0.9900 .
C21 H21B 0.9900 .
C22 C24 1.412(19) .
C22 C23 1.45(2) .
C22 H22 1.0000 .
C23 H23A 0.9800 .
C23 H23B 0.9800 .
C23 H23C 0.9800 .
C24 H24A 0.9800 .
C24 H24B 0.9800 .
C24 H24C 0.9800 .
O2 P2 1.491(10) .
C113 C114 1.553(17) .
C113 P102 1.781(15) .
C113 H11D 0.9900 .
C113 H11E 0.9900 .
C114 C116 1.469(19) .
C114 C115 1.51(2) .
C114 H114 1.0000 .
C115 H11F 0.9800 .
C115 H11G 0.9800 .
C115 H11H 0.9800 .
C116 H11I 0.9800 .
C116 H11J 0.9800 .
C116 H11K 0.9800 .
C117 C118 1.499(18) .
C117 P102 1.840(15) .
C117 H11L 0.9900 .
C117 H11M 0.9900 .
C118 C120 1.491(19) .
C118 C119 1.506(19) .
C118 H118 1.0000 .
C119 H11N 0.9800 .
C119 H11O 0.9800 .
C119 H11P 0.9800 .
C120 H12D 0.9800 .
C120 H12E 0.9800 .
C120 H12F 0.9800 .
C121 C122 1.56(2) .
C121 P102 1.773(15) .
C121 H12G 0.9900 .
C121 H12H 0.9900 .
C122 C124 1.42(2) .
C122 C123 1.45(2) .
C122 H122 1.0000 .
C123 H12I 0.9800 .
C123 H12J 0.9800 .
C123 H12K 0.9800 .
C124 H12L 0.9800 .
C124 H12M 0.9800 .
C124 H12N 0.9800 .
O102 P102 1.501(13) .
C25 C26 1.535(17) .
C25 P3 1.794(14) .
C25 H25A 0.9900 .
C25 H25B 0.9900 .
C26 C28 1.496(19) .
C26 C27 1.513(19) .
C26 H26 1.0000 .
C27 H27A 0.9800 .
C27 H27B 0.9800 .
C27 H27C 0.9800 .
C28 H28A 0.9800 .
C28 H28B 0.9800 .
C28 H28C 0.9800 .
C29 C30 1.489(17) .
C29 P3 1.796(15) .
C29 H29A 0.9900 .
C29 H29B 0.9900 .
C30 C31 1.488(19) .
C30 C32 1.492(19) .
C30 H30 1.0000 .
C31 H31A 0.9800 .
C31 H31B 0.9800 .
C31 H31C 0.9800 .
C32 H32A 0.9800 .
C32 H32B 0.9800 .
C32 H32C 0.9800 .
C33 C34 1.547(19) .
C33 P3 1.797(15) .
C33 H33A 0.9900 .
C33 H33B 0.9900 .
C34 C36 1.45(2) .
C34 C35 1.46(2) .
C34 H34 1.0000 .
C35 H35A 0.9800 .
C35 H35B 0.9800 .
C35 H35C 0.9800 .
C36 H36A 0.9800 .
C36 H36B 0.9800 .
C36 H36C 0.9800 .
O3 P3 1.513(13) .
C125 C126 1.539(16) .
C125 P103 1.828(11) .
C125 H12O 0.9900 .
C125 H12P 0.9900 .
C126 C128 1.453(16) .
C126 C127 1.498(17) .
C126 H126 1.0000 .
C127 H12Q 0.9800 .
C127 H12R 0.9800 .
C127 H12S 0.9800 .
C128 H12T 0.9800 .
C128 H12U 0.9800 .
C128 H12V 0.9800 .
C129 C130 1.479(15) .
C129 P103 1.777(13) .
C129 H12W 0.9900 .
C129 H12$ 0.9900 .
C130 C132 1.461(16) .
C130 C131 1.462(16) .
C130 H130 1.0000 .
C131 H13C 0.9800 .
C131 H13D 0.9800 .
C131 H13E 0.9800 .
C132 H13F 0.9800 .
C132 H13G 0.9800 .
C132 H13H 0.9800 .
C133 C134 1.575(18) .
C133 P103 1.796(12) .
C133 H13I 0.9900 .
C133 H13J 0.9900 .
C134 C136 1.440(17) .
C134 C135 1.453(18) .
C134 H134 1.0000 .
C135 H13K 0.9800 .
C135 H13L 0.9800 .
C135 H13M 0.9800 .
C136 H13N 0.9800 .
C136 H13O 0.9800 .
C136 H13P 0.9800 .
O103 P103 1.504(9) .
N11 O12 1.235(13) .
N11 O13 1.237(10) .
N11 O11 1.290(12) .
N21 O23 1.203(11) .
N21 O21 1.276(10) .
N21 O22 1.294(11) .
N31 O32 1.221(11) .
N31 O31 1.251(13) .
N31 O33 1.285(12) .
